data_2013364
loop_
_publ_author_name
'Anderson, James N.'
'Brookes, Neil J.'
'Coe, Benjamin J.'
'Coles, Simon J.'
'Light, Mark E.'
'Hursthouse, Michael B.'

_publ_section_title
;<i>trans</i>-Bis[1,2-bis(diphenylphosphino)ethane-\k^2^<i>P</i>,<i>P</i>']bis[4-(trimethylsilyl)buta-1,3-diynyl]ruthenium(II)
 and
 <i>trans</i>-bis[1,2-bis(diphenylphosphino)ethane-\k^2^<i>P</i>,<i>P</i>']bis(buta-1,3-diynyl)ruthenium(II)
;
_journal_issue 6
_journal_name_full 'Acta Crystallographica Section C'
_journal_page_first m215
_journal_page_last m217
_journal_paper_doi 10.1107/S0108270103007716
_journal_volume 59
_journal_year 2003
_chemical_formula_iupac '[Ru (C4 H)2 (C26 H24 P2)2]'
_chemical_formula_moiety 'C60 H50 P4 Ru'
_chemical_formula_sum 'C60 H50 P4 Ru'
_chemical_formula_weight 995.95
_space_group_IT_number 2
_symmetry_cell_setting triclinic
_symmetry_space_group_name_Hall '-P 1'
_symmetry_space_group_name_H-M 'P -1'
_audit_creation_method 'WinGX routine CIF_UPDATE'
_cell_angle_alpha 79.4160(10)
_cell_angle_beta 76.1950(10)
_cell_angle_gamma 64.499(2)
_cell_formula_units_Z 2
_cell_length_a 11.9017(2)
_cell_length_b 13.2669(3)
_cell_length_c 17.1934(4)
_cell_measurement_reflns_used 19034
_cell_measurement_temperature 120(2)
_cell_measurement_theta_max 27.48
_cell_measurement_theta_min 2.91
_cell_volume 2369.38(9)
_computing_cell_refinement 'DENZO (Otwinowski and Minor, 1997)'
_computing_data_collection 'COLLECT (Hooft, 1998)'
_computing_data_reduction 'DENZO, COLLECT(Otwinowski and Minor, 1997; Hooft, 1998)'
_computing_molecular_graphics 'CAMERON (Watkin, et al., 1993)'
_computing_publication_material 'WINGX (Farrugia, 1998)'
_computing_structure_refinement 'SHELXL97 (Sheldrick, 1997)'
_computing_structure_solution 'SHELXS97 (Sheldrick, 1997)'
_diffrn_measured_fraction_theta_full 0.955
_diffrn_measured_fraction_theta_max 0.955
_diffrn_measurement_device_type 'Bruker-Nonius KappaCCD area-detector'
_diffrn_measurement_method '\f and \w scans'
_diffrn_radiation_type MoK\a
_diffrn_radiation_wavelength 0.71073
_diffrn_reflns_av_R_equivalents 0.0727
_diffrn_reflns_limit_h_max 14
_diffrn_reflns_limit_h_min -14
_diffrn_reflns_limit_k_max 15
_diffrn_reflns_limit_k_min -15
_diffrn_reflns_limit_l_max 20
_diffrn_reflns_limit_l_min -20
_diffrn_reflns_number 26880
_diffrn_reflns_theta_full 25.03
_diffrn_reflns_theta_max 25.03
_diffrn_reflns_theta_min 3.11
_exptl_absorpt_coefficient_mu 0.507
_exptl_absorpt_correction_T_max 0.8717
_exptl_absorpt_correction_T_min 0.7799
_exptl_absorpt_correction_type multi-scan
_exptl_absorpt_process_details '(SORTAV; Blessing, 1995)'
_exptl_crystal_colour Colourless
_exptl_crystal_density_diffrn 1.396
_exptl_crystal_density_method 'not measured'
_exptl_crystal_description Plate
_exptl_crystal_F_000 1028
_exptl_crystal_size_max 0.15
_exptl_crystal_size_mid 0.1
_exptl_crystal_size_min 0.06
_refine_diff_density_max 0.595
_refine_diff_density_min -0.539
_refine_ls_extinction_coef none
_refine_ls_extinction_method none
_refine_ls_goodness_of_fit_ref 0.941
_refine_ls_hydrogen_treatment constr
_refine_ls_matrix_type full
_refine_ls_number_parameters 589
_refine_ls_number_reflns 7995
_refine_ls_number_restraints 0
_refine_ls_restrained_S_all 0.941
_refine_ls_R_factor_gt 0.0378
_refine_ls_shift/su_max 0.018
_refine_ls_structure_factor_coef Fsqd
_refine_ls_weighting_details 'calc w = 1/[\s^2^(Fo^2^)+(0.0417P)^2^] where P = (Fo^2^+2Fc^2^)/3'
_refine_ls_weighting_scheme calc
_refine_ls_wR_factor_ref 0.0914
_reflns_number_gt 4873
_reflns_number_total 7995
_reflns_threshold_expression I>2\s(I)
_cod_data_source_file sk1628.cif
_cod_data_source_block II
_cod_depositor_comments
;
The following automatic conversions were performed:
'_symmetry_cell_setting' value 'Triclinic' changed to 'triclinic'
according to '/home/saulius/struct/CIF-dictionaries/cif_core.dic'
dictionary named 'cif_core.dic' version 2.4.1 from 2010-06-29.

Automatic conversion script
Id: cif_fix_enum 1527 2010-12-29 10:47:43Z saulius 

The following automatic conversions were performed:

'_symmetry_cell_setting' value 'Triclinic' changed to 'triclinic'
according to /home/saulius/struct/CIF-dictionaries/cif_core.dic
dictionary named 'cif_core.dic' version 2.4.1 from 2010-06-29.

Automatic conversion script
Id: cif_fix_values 1715 2011-07-08 13:25:40Z adriana 
;
_cod_database_code 2013364
_cod_database_fobs_code 2013364

loop_
_symmetry_equiv_pos_as_xyz
'x, y, z'
'-x, -y, -z'

loop_
_atom_site_label
_atom_site_fract_x
_atom_site_fract_y
_atom_site_fract_z
_atom_site_U_iso_or_equiv
_atom_site_adp_type
_atom_site_calc_flag
_atom_site_refinement_flags
_atom_site_occupancy
_atom_site_disorder_assembly
_atom_site_disorder_group
_atom_site_type_symbol
Ru1 0 0 0 0.00909(11) Uani d S 1 . . Ru
P1 -0.20305(9) 0.14947(8) 0.02658(6) 0.0106(2) Uani d . 1 . . P
P2 -0.11058(9) -0.11048(8) 0.06878(5) 0.0106(2) Uani d . 1 . . P
C1 -0.3055(4) 0.2273(3) -0.0481(2) 0.0147(8) Uani d . 1 . . C
C2 -0.3006(4) 0.1729(3) -0.1119(2) 0.0194(9) Uani d . 1 . . C
H2 -0.2416 0.0974 -0.1173 0.023 Uiso calc R 1 . . H
C3 -0.3803(4) 0.2270(3) -0.1675(2) 0.0234(9) Uani d . 1 . . C
H3 -0.3747 0.1887 -0.2108 0.028 Uiso calc R 1 . . H
C4 -0.4671(4) 0.3354(3) -0.1601(2) 0.0254(10) Uani d . 1 . . C
H4 -0.5207 0.3725 -0.1987 0.03 Uiso calc R 1 . . H
C5 -0.4769(4) 0.3911(3) -0.0964(3) 0.0320(11) Uani d . 1 . . C
H5 -0.5379 0.4659 -0.0908 0.038 Uiso calc R 1 . . H
C6 -0.3968(4) 0.3367(3) -0.0410(3) 0.0266(10) Uani d . 1 . . C
H6 -0.4044 0.3749 0.0029 0.032 Uiso calc R 1 . . H
C7 -0.2088(4) 0.2633(3) 0.0756(2) 0.0140(8) Uani d . 1 . . C
C8 -0.1878(4) 0.3537(3) 0.0296(2) 0.0161(9) Uani d . 1 . . C
H8 -0.1765 0.3582 -0.0273 0.019 Uiso calc R 1 . . H
C9 -0.1831(4) 0.4373(3) 0.0653(3) 0.0224(10) Uani d . 1 . . C
H9 -0.1681 0.498 0.0329 0.027 Uiso calc R 1 . . H
C10 -0.2004(4) 0.4316(4) 0.1482(3) 0.0273(10) Uani d . 1 . . C
H10 -0.1974 0.4885 0.173 0.033 Uiso calc R 1 . . H
C11 -0.2219(4) 0.3436(3) 0.1943(2) 0.0256(10) Uani d . 1 . . C
H11 -0.2329 0.3396 0.2512 0.031 Uiso calc R 1 . . H
C12 -0.2277(4) 0.2601(3) 0.1590(2) 0.0207(9) Uani d . 1 . . C
H12 -0.2447 0.2006 0.192 0.025 Uiso calc R 1 . . H
C13 -0.3103(4) 0.0925(3) 0.0979(2) 0.0144(8) Uani d . 1 . . C
H13A -0.3643 0.1468 0.138 0.017 Uiso calc R 1 . . H
H13B -0.3664 0.0834 0.068 0.017 Uiso calc R 1 . . H
C14 -0.2378(4) -0.0207(3) 0.1418(2) 0.0131(8) Uani d . 1 . . C
H14A -0.2961 -0.0572 0.1681 0.016 Uiso calc R 1 . . H
H14B -0.2014 -0.0092 0.1838 0.016 Uiso calc R 1 . . H
C15 -0.0366(4) -0.2374(3) 0.1341(2) 0.0134(8) Uani d . 1 . . C
C16 0.0308(4) -0.2338(3) 0.1889(2) 0.0188(9) Uani d . 1 . . C
H16 0.0378 -0.1658 0.1915 0.023 Uiso calc R 1 . . H
C17 0.0879(4) -0.3274(3) 0.2397(2) 0.0259(10) Uani d . 1 . . C
H17 0.1329 -0.3231 0.2768 0.031 Uiso calc R 1 . . H
C18 0.0791(4) -0.4269(3) 0.2362(3) 0.0279(10) Uani d . 1 . . C
H18 0.1184 -0.4911 0.2709 0.034 Uiso calc R 1 . . H
C19 0.0135(4) -0.4329(3) 0.1826(2) 0.0236(10) Uani d . 1 . . C
H19 0.0085 -0.5017 0.18 0.028 Uiso calc R 1 . . H
C20 -0.0460(4) -0.3384(3) 0.1317(2) 0.0198(9) Uani d . 1 . . C
H20 -0.0926 -0.3429 0.0956 0.024 Uiso calc R 1 . . H
C21 -0.1909(4) -0.1585(3) 0.0147(2) 0.0144(9) Uani d . 1 . . C
C22 -0.1240(4) -0.2113(3) -0.0557(2) 0.0146(9) Uani d . 1 . . C
H22 -0.0416 -0.2142 -0.0778 0.018 Uiso calc R 1 . . H
C23 -0.1767(4) -0.2593(3) -0.0935(2) 0.0199(9) Uani d . 1 . . C
H23 -0.13 -0.2954 -0.1409 0.024 Uiso calc R 1 . . H
C24 -0.2966(4) -0.2551(3) -0.0627(2) 0.0262(10) Uani d . 1 . . C
H24 -0.3318 -0.2889 -0.0888 0.031 Uiso calc R 1 . . H
C25 -0.3656(4) -0.2017(3) 0.0059(2) 0.0231(10) Uani d . 1 . . C
H25 -0.4485 -0.1984 0.0269 0.028 Uiso calc R 1 . . H
C26 -0.3137(4) -0.1527(3) 0.0444(2) 0.0185(9) Uani d . 1 . . C
H26 -0.3619 -0.1151 0.091 0.022 Uiso calc R 1 . . H
C27 -0.0143(3) -0.0217(3) -0.1117(2) 0.0135(8) Uani d . 1 . . C
C28 -0.0252(3) -0.0320(3) -0.1770(2) 0.0123(8) Uani d . 1 . . C
C29 -0.0563(4) -0.0334(3) -0.2500(2) 0.0220(9) Uani d . 1 . . C
C30 -0.0895(4) -0.0287(4) -0.3112(3) 0.0314(11) Uani d . 1 . . C
H30 -0.116 -0.025 -0.36 0.038 Uiso calc R 1 . . H
Ru1' 0.5 0 0.5 0.00848(11) Uani d S 1 . . Ru
P1' 0.60825(9) 0.11348(8) 0.43363(5) 0.0098(2) Uani d . 1 . . P
P2' 0.70135(9) -0.14628(8) 0.46261(6) 0.0107(2) Uani d . 1 . . P
C1' 0.6964(4) 0.1497(3) 0.4897(2) 0.0118(8) Uani d . 1 . . C
C2' 0.8209(4) 0.1380(3) 0.4596(2) 0.0199(9) Uani d . 1 . . C
H2' 0.864 0.1053 0.4104 0.024 Uiso calc R 1 . . H
C3' 0.8818(4) 0.1736(4) 0.5007(2) 0.0265(10) Uani d . 1 . . C
H3' 0.9666 0.1649 0.4798 0.032 Uiso calc R 1 . . H
C4' 0.8203(4) 0.2217(4) 0.5719(2) 0.0282(10) Uani d . 1 . . C
H4' 0.8623 0.2459 0.6001 0.034 Uiso calc R 1 . . H
C5' 0.6969(4) 0.2343(3) 0.6018(2) 0.0203(9) Uani d . 1 . . C
H5' 0.6535 0.2693 0.6501 0.024 Uiso calc R 1 . . H
C6' 0.6361(4) 0.1966(3) 0.5622(2) 0.0152(9) Uani d . 1 . . C
H6' 0.5525 0.2029 0.5847 0.018 Uiso calc R 1 . . H
C7' 0.5309(4) 0.2484(3) 0.3758(2) 0.0146(8) Uani d . 1 . . C
C8' 0.5304(4) 0.3476(3) 0.3906(2) 0.0219(9) Uani d . 1 . . C
H8' 0.5753 0.3469 0.4297 0.026 Uiso calc R 1 . . H
C9' 0.4650(4) 0.4483(3) 0.3487(3) 0.0307(11) Uani d . 1 . . C
H9' 0.463 0.5163 0.3606 0.037 Uiso calc R 1 . . H
C10' 0.4028(4) 0.4500(4) 0.2899(3) 0.0376(12) Uani d . 1 . . C
H10' 0.3588 0.5188 0.2608 0.045 Uiso calc R 1 . . H
C11' 0.4049(4) 0.3513(4) 0.2736(3) 0.0359(12) Uani d . 1 . . C
H11' 0.363 0.3522 0.2327 0.043 Uiso calc R 1 . . H
C12' 0.4678(4) 0.2506(3) 0.3163(2) 0.0243(10) Uani d . 1 . . C
H12' 0.4678 0.1831 0.3051 0.029 Uiso calc R 1 . . H
C13' 0.7291(4) 0.0315(3) 0.3537(2) 0.0139(8) Uani d . 1 . . C
H13C 0.6878 0.027 0.3116 0.017 Uiso calc R 1 . . H
H13D 0.7869 0.069 0.3285 0.017 Uiso calc R 1 . . H
C14' 0.8037(4) -0.0852(3) 0.3893(2) 0.0159(8) Uani d . 1 . . C
H14C 0.8665 -0.0825 0.4167 0.019 Uiso calc R 1 . . H
H14D 0.8505 -0.1348 0.3453 0.019 Uiso calc R 1 . . H
C15' 0.7016(3) -0.2552(3) 0.4102(2) 0.0137(8) Uani d . 1 . . C
C16' 0.7037(4) -0.2407(3) 0.3270(2) 0.0181(9) Uani d . 1 . . C
H16' 0.7137 -0.1771 0.2959 0.022 Uiso calc R 1 . . H
C17' 0.6912(4) -0.3190(3) 0.2900(2) 0.0216(9) Uani d . 1 . . C
H17' 0.6915 -0.3083 0.2338 0.026 Uiso calc R 1 . . H
C18' 0.6782(4) -0.4126(3) 0.3350(2) 0.0240(10) Uani d . 1 . . C
H18' 0.6693 -0.466 0.3096 0.029 Uiso calc R 1 . . H
C19' 0.6782(4) -0.4284(3) 0.4168(3) 0.0213(9) Uani d . 1 . . C
H19' 0.6708 -0.4933 0.4475 0.026 Uiso calc R 1 . . H
C20' 0.6888(4) -0.3496(3) 0.4541(2) 0.0169(9) Uani d . 1 . . C
H20' 0.6874 -0.3604 0.5104 0.02 Uiso calc R 1 . . H
C21' 0.8142(4) -0.2341(3) 0.5294(2) 0.0151(9) Uani d . 1 . . C
C22' 0.9212(4) -0.3278(3) 0.5001(3) 0.0254(10) Uani d . 1 . . C
H22' 0.9315 -0.3473 0.4476 0.03 Uiso calc R 1 . . H
C23' 1.0118(4) -0.3918(3) 0.5476(3) 0.0315(11) Uani d . 1 . . C
H23' 1.084 -0.4547 0.5274 0.038 Uiso calc R 1 . . H
C24' 0.9974(4) -0.3643(4) 0.6241(3) 0.0314(11) Uani d . 1 . . C
H24' 1.0588 -0.4088 0.6568 0.038 Uiso calc R 1 . . H
C25' 0.8935(4) -0.2720(4) 0.6526(2) 0.0321(11) Uani d . 1 . . C
H25' 0.8836 -0.2526 0.7051 0.039 Uiso calc R 1 . . H
C26' 0.8036(4) -0.2074(3) 0.6053(2) 0.0246(10) Uani d . 1 . . C
H26' 0.7331 -0.1434 0.6256 0.03 Uiso calc R 1 . . H
C27' 0.5257(3) 0.0084(3) 0.6126(2) 0.0137(8) Uani d . 1 . . C
C28' 0.5382(4) 0.0099(3) 0.6789(2) 0.0138(8) Uani d . 1 . . C
C29' 0.5645(4) 0.0005(3) 0.7551(2) 0.0169(9) Uani d . 1 . . C
C30' 0.5895(4) -0.0120(4) 0.8207(2) 0.0285(10) Uani d . 1 . . C
H30' 0.6094 -0.0219 0.8727 0.034 Uiso calc R 1 . . H

loop_
_atom_site_aniso_label
_atom_site_aniso_U_11
_atom_site_aniso_U_22
_atom_site_aniso_U_33
_atom_site_aniso_U_12
_atom_site_aniso_U_13
_atom_site_aniso_U_23
Ru1 0.0089(2) 0.0092(2) 0.0090(2) -0.00416(18) -0.00036(17) -0.00097(17)
P1 0.0094(5) 0.0093(5) 0.0121(5) -0.0037(4) -0.0003(4) -0.0009(4)
P2 0.0110(5) 0.0109(5) 0.0104(5) -0.0059(4) -0.0003(4) -0.0009(4)
C1 0.0084(19) 0.014(2) 0.022(2) -0.0054(16) -0.0038(16) 0.0003(16)
C2 0.014(2) 0.024(2) 0.018(2) -0.0058(18) 0.0012(16) -0.0057(17)
C3 0.023(2) 0.035(3) 0.013(2) -0.013(2) -0.0046(17) -0.0013(17)
C4 0.026(2) 0.025(2) 0.029(2) -0.016(2) -0.0112(19) 0.0117(19)
C5 0.025(2) 0.012(2) 0.059(3) -0.0002(19) -0.023(2) 0.001(2)
C6 0.023(2) 0.020(2) 0.041(3) -0.0068(19) -0.013(2) -0.0084(19)
C7 0.0079(19) 0.016(2) 0.017(2) -0.0039(16) 0.0006(15) -0.0039(16)
C8 0.011(2) 0.015(2) 0.021(2) -0.0054(17) 0.0017(16) -0.0041(16)
C9 0.013(2) 0.017(2) 0.039(3) -0.0079(18) -0.0010(18) -0.0071(18)
C10 0.024(2) 0.026(2) 0.036(3) -0.010(2) -0.001(2) -0.017(2)
C11 0.027(2) 0.029(2) 0.020(2) -0.007(2) -0.0013(18) -0.0142(19)
C12 0.020(2) 0.021(2) 0.020(2) -0.0083(18) 0.0007(17) -0.0038(17)
C13 0.010(2) 0.011(2) 0.019(2) -0.0015(16) -0.0004(16) -0.0019(16)
C14 0.015(2) 0.017(2) 0.0087(19) -0.0082(17) 0.0010(15) -0.0028(15)
C15 0.014(2) 0.011(2) 0.0122(19) -0.0042(16) 0.0023(16) 0.0000(15)
C16 0.024(2) 0.014(2) 0.017(2) -0.0074(18) -0.0045(17) 0.0012(16)
C17 0.026(2) 0.024(2) 0.029(2) -0.0091(19) -0.0137(19) 0.0032(18)
C18 0.028(2) 0.021(2) 0.034(2) -0.0104(19) -0.014(2) 0.0128(19)
C19 0.022(2) 0.011(2) 0.036(2) -0.0074(18) -0.0037(19) 0.0031(18)
C20 0.015(2) 0.017(2) 0.028(2) -0.0093(17) -0.0030(17) 0.0027(17)
C21 0.017(2) 0.013(2) 0.012(2) -0.0062(18) -0.0013(16) 0.0022(16)
C22 0.018(2) 0.011(2) 0.016(2) -0.0066(17) -0.0044(17) 0.0023(16)
C23 0.025(2) 0.018(2) 0.019(2) -0.0093(18) -0.0028(17) -0.0058(16)
C24 0.032(3) 0.031(3) 0.027(2) -0.022(2) -0.012(2) 0.0034(19)
C25 0.024(2) 0.033(2) 0.019(2) -0.019(2) -0.0034(18) 0.0018(18)
C26 0.018(2) 0.023(2) 0.017(2) -0.0114(18) -0.0016(17) -0.0005(17)
C27 0.007(2) 0.008(2) 0.022(2) -0.0029(16) -0.0011(16) 0.0031(16)
C28 0.0069(19) 0.0085(19) 0.021(2) -0.0030(15) 0.0018(16) -0.0059(15)
C29 0.017(2) 0.025(2) 0.021(2) -0.0063(18) 0.0006(17) -0.0056(17)
C30 0.030(3) 0.041(3) 0.024(2) -0.010(2) -0.006(2) -0.013(2)
Ru1' 0.0086(2) 0.0069(2) 0.0095(2) -0.00309(18) -0.00079(17) -0.00111(17)
P1' 0.0103(5) 0.0077(5) 0.0117(5) -0.0052(4) -0.0009(4) 0.0006(4)
P2' 0.0072(5) 0.0082(5) 0.0142(5) -0.0007(4) -0.0008(4) -0.0031(4)
C1' 0.013(2) 0.0061(19) 0.016(2) -0.0025(16) -0.0045(16) -0.0004(15)
C2' 0.019(2) 0.027(2) 0.015(2) -0.0104(19) 0.0017(17) -0.0073(17)
C3' 0.019(2) 0.038(3) 0.031(2) -0.020(2) -0.0007(19) -0.005(2)
C4' 0.032(3) 0.042(3) 0.024(2) -0.026(2) -0.0075(19) -0.008(2)
C5' 0.030(2) 0.019(2) 0.015(2) -0.0135(19) -0.0022(17) -0.0039(16)
C6' 0.015(2) 0.011(2) 0.016(2) -0.0049(17) -0.0016(16) 0.0038(16)
C7' 0.0089(19) 0.016(2) 0.017(2) -0.0065(17) 0.0001(16) 0.0034(16)
C8' 0.022(2) 0.015(2) 0.027(2) -0.0079(18) -0.0019(18) 0.0006(17)
C9' 0.019(2) 0.011(2) 0.055(3) -0.0036(18) -0.007(2) 0.007(2)
C10' 0.023(2) 0.023(3) 0.062(3) -0.011(2) -0.017(2) 0.025(2)
C11' 0.035(3) 0.035(3) 0.043(3) -0.019(2) -0.024(2) 0.020(2)
C12' 0.023(2) 0.021(2) 0.034(2) -0.0139(19) -0.0123(19) 0.0071(19)
C13' 0.015(2) 0.018(2) 0.013(2) -0.0106(18) -0.0033(16) -0.0012(16)
C14' 0.012(2) 0.018(2) 0.018(2) -0.0083(17) 0.0032(16) -0.0045(16)
C15' 0.0075(19) 0.010(2) 0.019(2) 0.0000(16) 0.0022(16) -0.0047(16)
C16' 0.016(2) 0.019(2) 0.016(2) -0.0044(17) 0.0017(16) -0.0065(16)
C17' 0.020(2) 0.028(2) 0.019(2) -0.0092(19) -0.0014(17) -0.0111(18)
C18' 0.013(2) 0.027(2) 0.037(3) -0.0064(18) 0.0003(18) -0.022(2)
C19' 0.014(2) 0.012(2) 0.037(3) -0.0032(17) -0.0051(18) -0.0026(18)
C20' 0.014(2) 0.013(2) 0.023(2) -0.0040(17) -0.0054(16) -0.0017(16)
C21' 0.014(2) 0.0051(19) 0.025(2) -0.0050(16) -0.0032(16) 0.0037(16)
C22' 0.016(2) 0.017(2) 0.045(3) -0.0026(18) -0.0114(19) -0.0100(19)
C23' 0.017(2) 0.013(2) 0.065(3) 0.0011(17) -0.018(2) -0.008(2)
C24' 0.023(2) 0.026(3) 0.039(3) -0.005(2) -0.018(2) 0.014(2)
C25' 0.026(2) 0.042(3) 0.018(2) -0.007(2) -0.0049(18) 0.005(2)
C26' 0.015(2) 0.027(2) 0.023(2) -0.0022(19) -0.0023(18) 0.0000(18)
C27' 0.0056(19) 0.0045(19) 0.027(2) -0.0030(16) 0.0030(16) 0.0027(16)
C28' 0.013(2) 0.008(2) 0.015(2) -0.0012(16) 0.0029(16) -0.0037(15)
C29' 0.013(2) 0.018(2) 0.017(2) -0.0044(17) -0.0029(16) -0.0016(16)
C30' 0.030(2) 0.032(3) 0.021(2) -0.009(2) -0.0073(19) -0.0013(19)

loop_
_atom_type_symbol
_atom_type_description
_atom_type_scat_dispersion_real
_atom_type_scat_dispersion_imag
_atom_type_scat_source
C C 0.0033 0.0016 'International Tables Vol C Tables 4.2.6.8 and 6.1.1.4'
H H 0 0 'International Tables Vol C Tables 4.2.6.8 and 6.1.1.4'
P P 0.1023 0.0942 'International Tables Vol C Tables 4.2.6.8 and 6.1.1.4'
Ru Ru -1.2594 0.8363 'International Tables Vol C Tables 4.2.6.8 and 6.1.1.4'

loop_
_geom_angle_atom_site_label_1
_geom_angle_atom_site_label_2
_geom_angle_atom_site_label_3
_geom_angle_site_symmetry_1
_geom_angle_site_symmetry_3
_geom_angle
_geom_angle_publ_flag
C27 Ru1 C27 . 2 180.0(2) yes
C27 Ru1 P2 . . 94.07(10) ?
C27 Ru1 P2 2 . 85.93(10) ?
C27 Ru1 P2 . 2 85.93(10) ?
C27 Ru1 P2 2 2 94.07(10) ?
P2 Ru1 P2 . 2 180.00(4) ?
C27 Ru1 P1 . 2 83.91(10) ?
C27 Ru1 P1 2 2 96.09(10) ?
P2 Ru1 P1 . 2 97.15(3) ?
P2 Ru1 P1 2 2 82.85(3) ?
C27 Ru1 P1 . . 96.09(10) ?
C27 Ru1 P1 2 . 83.91(10) ?
P2 Ru1 P1 . . 82.85(3) ?
P2 Ru1 P1 2 . 97.15(3) ?
P1 Ru1 P1 2 . 180.00(9) ?
C7 P1 C1 . . 101.70(17) ?
C7 P1 C13 . . 105.05(17) ?
C1 P1 C13 . . 98.85(17) ?
C7 P1 Ru1 . . 115.25(13) ?
C1 P1 Ru1 . . 125.18(13) ?
C13 P1 Ru1 . . 108.19(11) ?
C21 P2 C15 . . 101.27(17) ?
C21 P2 C14 . . 104.72(17) ?
C15 P2 C14 . . 101.36(16) ?
C21 P2 Ru1 . . 120.50(12) ?
C15 P2 Ru1 . . 121.52(13) ?
C14 P2 Ru1 . . 104.85(12) ?
C6 C1 C2 . . 117.3(3) ?
C6 C1 P1 . . 123.1(3) ?
C2 C1 P1 . . 119.4(3) ?
C3 C2 C1 . . 121.3(4) ?
C3 C2 H2 . . 119.4 ?
C1 C2 H2 . . 119.4 ?
C4 C3 C2 . . 120.1(4) ?
C4 C3 H3 . . 119.9 ?
C2 C3 H3 . . 119.9 ?
C3 C4 C5 . . 120.2(4) ?
C3 C4 H4 . . 119.9 ?
C5 C4 H4 . . 119.9 ?
C4 C5 C6 . . 119.4(4) ?
C4 C5 H5 . . 120.3 ?
C6 C5 H5 . . 120.3 ?
C5 C6 C1 . . 121.6(4) ?
C5 C6 H6 . . 119.2 ?
C1 C6 H6 . . 119.2 ?
C12 C7 C8 . . 118.0(4) ?
C12 C7 P1 . . 121.7(3) ?
C8 C7 P1 . . 120.2(3) ?
C9 C8 C7 . . 121.4(4) ?
C9 C8 H8 . . 119.3 ?
C7 C8 H8 . . 119.3 ?
C10 C9 C8 . . 119.7(4) ?
C10 C9 H9 . . 120.2 ?
C8 C9 H9 . . 120.2 ?
C11 C10 C9 . . 119.7(4) ?
C11 C10 H10 . . 120.2 ?
C9 C10 H10 . . 120.2 ?
C10 C11 C12 . . 121.0(4) ?
C10 C11 H11 . . 119.5 ?
C12 C11 H11 . . 119.5 ?
C11 C12 C7 . . 120.3(4) ?
C11 C12 H12 . . 119.9 ?
C7 C12 H12 . . 119.9 ?
C14 C13 P1 . . 112.4(3) ?
C14 C13 H13A . . 109.1 ?
P1 C13 H13A . . 109.1 ?
C14 C13 H13B . . 109.1 ?
P1 C13 H13B . . 109.1 ?
H13A C13 H13B . . 107.9 ?
C13 C14 P2 . . 109.1(2) ?
C13 C14 H14A . . 109.9 ?
P2 C14 H14A . . 109.9 ?
C13 C14 H14B . . 109.9 ?
P2 C14 H14B . . 109.9 ?
H14A C14 H14B . . 108.3 ?
C16 C15 C20 . . 118.3(3) ?
C16 C15 P2 . . 119.2(3) ?
C20 C15 P2 . . 122.5(3) ?
C17 C16 C15 . . 121.3(4) ?
C17 C16 H16 . . 119.4 ?
C15 C16 H16 . . 119.4 ?
C18 C17 C16 . . 120.0(4) ?
C18 C17 H17 . . 120 ?
C16 C17 H17 . . 120 ?
C19 C18 C17 . . 119.9(4) ?
C19 C18 H18 . . 120 ?
C17 C18 H18 . . 120 ?
C18 C19 C20 . . 120.6(4) ?
C18 C19 H19 . . 119.7 ?
C20 C19 H19 . . 119.7 ?
C15 C20 C19 . . 119.9(4) ?
C15 C20 H20 . . 120.1 ?
C19 C20 H20 . . 120.1 ?
C22 C21 C26 . . 118.3(3) ?
C22 C21 P2 . . 119.0(3) ?
C26 C21 P2 . . 122.5(3) ?
C23 C22 C21 . . 120.6(4) ?
C23 C22 H22 . . 119.7 ?
C21 C22 H22 . . 119.7 ?
C24 C23 C22 . . 120.5(4) ?
C24 C23 H23 . . 119.8 ?
C22 C23 H23 . . 119.8 ?
C23 C24 C25 . . 120.1(4) ?
C23 C24 H24 . . 120 ?
C25 C24 H24 . . 120 ?
C24 C25 C26 . . 120.0(4) ?
C24 C25 H25 . . 120 ?
C26 C25 H25 . . 120 ?
C25 C26 C21 . . 120.5(4) ?
C25 C26 H26 . . 119.8 ?
C21 C26 H26 . . 119.8 ?
C28 C27 Ru1 . . 178.4(3) yes
C27 C28 C29 . . 171.6(4) yes
C30 C29 C28 . . 175.9(5) yes
C29 C30 H30 . . 180 ?
C27' Ru1' C27' . 2_656 180.0000(10) ?
C27' Ru1' P1' . . 94.28(10) ?
C27' Ru1' P1' 2_656 . 85.72(10) ?
C27' Ru1' P1' . 2_656 85.72(10) ?
C27' Ru1' P1' 2_656 2_656 94.28(10) ?
P1' Ru1' P1' . 2_656 180.00(4) ?
C27' Ru1' P2' . . 95.99(10) ?
C27' Ru1' P2' 2_656 . 84.01(10) ?
P1' Ru1' P2' . . 82.26(3) ?
P1' Ru1' P2' 2_656 . 97.74(3) ?
C27' Ru1' P2' . 2_656 84.01(10) ?
C27' Ru1' P2' 2_656 2_656 95.99(10) ?
P1' Ru1' P2' . 2_656 97.74(3) ?
P1' Ru1' P2' 2_656 2_656 82.26(3) ?
P2' Ru1' P2' . 2_656 180 ?
C1' P1' C13' . . 104.74(17) ?
C1' P1' C7' . . 101.59(17) ?
C13' P1' C7' . . 101.13(17) ?
C1' P1' Ru1' . . 119.06(12) ?
C13' P1' Ru1' . . 105.31(12) ?
C7' P1' Ru1' . . 122.44(13) ?
C15' P2' C21' . . 99.98(17) ?
C15' P2' C14' . . 104.38(17) ?
C21' P2' C14' . . 98.85(18) ?
C15' P2' Ru1' . . 115.43(12) ?
C21' P2' Ru1' . . 126.50(13) ?
C14' P2' Ru1' . . 108.74(12) ?
C6' C1' C2' . . 118.5(3) ?
C6' C1' P1' . . 119.4(3) ?
C2' C1' P1' . . 122.0(3) ?
C3' C2' C1' . . 120.6(4) ?
C3' C2' H2' . . 119.7 ?
C1' C2' H2' . . 119.7 ?
C4' C3' C2' . . 120.4(4) ?
C4' C3' H3' . . 119.8 ?
C2' C3' H3' . . 119.8 ?
C3' C4' C5' . . 119.5(4) ?
C3' C4' H4' . . 120.3 ?
C5' C4' H4' . . 120.3 ?
C4' C5' C6' . . 120.7(4) ?
C4' C5' H5' . . 119.7 ?
C6' C5' H5' . . 119.7 ?
C5' C6' C1' . . 120.4(4) ?
C5' C6' H6' . . 119.8 ?
C1' C6' H6' . . 119.8 ?
C8' C7' C12' . . 118.9(3) ?
C8' C7' P1' . . 122.5(3) ?
C12' C7' P1' . . 118.5(3) ?
C7' C8' C9' . . 120.6(4) ?
C7' C8' H8' . . 119.7 ?
C9' C8' H8' . . 119.7 ?
C10' C9' C8' . . 120.2(4) ?
C10' C9' H9' . . 119.9 ?
C8' C9' H9' . . 119.9 ?
C11' C10' C9' . . 119.6(4) ?
C11' C10' H10' . . 120.2 ?
C9' C10' H10' . . 120.2 ?
C10' C11' C12' . . 120.6(4) ?
C10' C11' H11' . . 119.7 ?
C12' C11' H11' . . 119.7 ?
C11' C12' C7' . . 120.0(4) ?
C11' C12' H12' . . 120 ?
C7' C12' H12' . . 120 ?
C14' C13' P1' . . 109.5(2) ?
C14' C13' H13C . . 109.8 ?
P1' C13' H13C . . 109.8 ?
C14' C13' H13D . . 109.8 ?
P1' C13' H13D . . 109.8 ?
H13C C13' H13D . . 108.2 ?
C13' C14' P2' . . 112.7(3) ?
C13' C14' H14C . . 109 ?
P2' C14' H14C . . 109 ?
C13' C14' H14D . . 109 ?
P2' C14' H14D . . 109 ?
H14C C14' H14D . . 107.8 ?
C20' C15' C16' . . 118.8(4) ?
C20' C15' P2' . . 119.7(3) ?
C16' C15' P2' . . 121.3(3) ?
C17' C16' C15' . . 120.3(4) ?
C17' C16' H16' . . 119.9 ?
C15' C16' H16' . . 119.9 ?
C18' C17' C16' . . 120.0(4) ?
C18' C17' H17' . . 120 ?
C16' C17' H17' . . 120 ?
C19' C18' C17' . . 120.0(4) ?
C19' C18' H18' . . 120 ?
C17' C18' H18' . . 120 ?
C18' C19' C20' . . 120.0(4) ?
C18' C19' H19' . . 120 ?
C20' C19' H19' . . 120 ?
C19' C20' C15' . . 120.9(4) ?
C19' C20' H20' . . 119.6 ?
C15' C20' H20' . . 119.6 ?
C26' C21' C22' . . 118.1(4) ?
C26' C21' P2' . . 122.6(3) ?
C22' C21' P2' . . 119.1(3) ?
C23' C22' C21' . . 120.3(4) ?
C23' C22' H22' . . 119.9 ?
C21' C22' H22' . . 119.9 ?
C24' C23' C22' . . 120.2(4) ?
C24' C23' H23' . . 119.9 ?
C22' C23' H23' . . 119.9 ?
C25' C24' C23' . . 119.6(4) ?
C25' C24' H24' . . 120.2 ?
C23' C24' H24' . . 120.2 ?
C24' C25' C26' . . 120.4(4) ?
C24' C25' H25' . . 119.8 ?
C26' C25' H25' . . 119.8 ?
C21' C26' C25' . . 121.3(4) ?
C21' C26' H26' . . 119.3 ?
C25' C26' H26' . . 119.3 ?
C28' C27' Ru1' . . 177.1(3) ?
C27' C28' C29' . . 173.6(4) ?
C30' C29' C28' . . 177.5(4) ?
C29' C30' H30' . . 180 ?

loop_
_geom_bond_atom_site_label_1
_geom_bond_atom_site_label_2
_geom_bond_site_symmetry_2
_geom_bond_distance
_geom_bond_publ_flag
Ru1 C27 . 2.050(4) yes
Ru1 C27 2 2.050(4) ?
Ru1 P2 . 2.3581(9) yes
Ru1 P2 2 2.3581(9) ?
Ru1 P1 2 2.3793(9) ?
Ru1 P1 . 2.3793(9) yes
P1 C7 . 1.829(4) ?
P1 C1 . 1.837(4) ?
P1 C13 . 1.857(4) ?
P2 C21 . 1.830(4) ?
P2 C15 . 1.837(4) ?
P2 C14 . 1.837(4) ?
C1 C6 . 1.394(5) ?
C1 C2 . 1.398(5) ?
C2 C3 . 1.386(5) ?
C2 H2 . 0.95 ?
C3 C4 . 1.370(6) ?
C3 H3 . 0.95 ?
C4 C5 . 1.385(6) ?
C4 H4 . 0.95 ?
C5 C6 . 1.389(6) ?
C5 H5 . 0.95 ?
C6 H6 . 0.95 ?
C7 C12 . 1.394(5) ?
C7 C8 . 1.394(5) ?
C8 C9 . 1.389(5) ?
C8 H8 . 0.95 ?
C9 C10 . 1.383(6) ?
C9 H9 . 0.95 ?
C10 C11 . 1.370(6) ?
C10 H10 . 0.95 ?
C11 C12 . 1.391(6) ?
C11 H11 . 0.95 ?
C12 H12 . 0.95 ?
C13 C14 . 1.532(5) ?
C13 H13A . 0.99 ?
C13 H13B . 0.99 ?
C14 H14A . 0.99 ?
C14 H14B . 0.99 ?
C15 C16 . 1.394(5) ?
C15 C20 . 1.400(5) ?
C16 C17 . 1.388(5) ?
C16 H16 . 0.95 ?
C17 C18 . 1.380(6) ?
C17 H17 . 0.95 ?
C18 C19 . 1.375(6) ?
C18 H18 . 0.95 ?
C19 C20 . 1.403(5) ?
C19 H19 . 0.95 ?
C20 H20 . 0.95 ?
C21 C22 . 1.401(5) ?
C21 C26 . 1.402(6) ?
C22 C23 . 1.382(5) ?
C22 H22 . 0.95 ?
C23 C24 . 1.378(6) ?
C23 H23 . 0.95 ?
C24 C25 . 1.384(6) ?
C24 H24 . 0.95 ?
C25 C26 . 1.392(6) ?
C25 H25 . 0.95 ?
C26 H26 . 0.95 ?
C27 C28 . 1.198(5) yes
C28 C29 . 1.396(6) yes
C29 C30 . 1.193(6) yes
C30 H30 . 0.95 ?
Ru1' C27' . 2.060(4) ?
Ru1' C27' 2_656 2.060(4) ?
Ru1' P1' . 2.3592(9) ?
Ru1' P1' 2_656 2.3592(9) ?
Ru1' P2' . 2.3751(9) ?
Ru1' P2' 2_656 2.3751(9) ?
P1' C1' . 1.830(4) ?
P1' C13' . 1.844(4) ?
P1' C7' . 1.845(4) ?
P2' C15' . 1.836(4) ?
P2' C21' . 1.837(4) ?
P2' C14' . 1.862(4) ?
C1' C6' . 1.390(5) ?
C1' C2' . 1.397(6) ?
C2' C3' . 1.383(6) ?
C2' H2' . 0.95 ?
C3' C4' . 1.377(6) ?
C3' H3' . 0.95 ?
C4' C5' . 1.381(6) ?
C4' H4' . 0.95 ?
C5' C6' . 1.382(6) ?
C5' H5' . 0.95 ?
C6' H6' . 0.95 ?
C7' C8' . 1.383(6) ?
C7' C12' . 1.396(6) ?
C8' C9' . 1.389(5) ?
C8' H8' . 0.95 ?
C9' C10' . 1.381(7) ?
C9' H9' . 0.95 ?
C10' C11' . 1.376(7) ?
C10' H10' . 0.95 ?
C11' C12' . 1.388(6) ?
C11' H11' . 0.95 ?
C12' H12' . 0.95 ?
C13' C14' . 1.513(5) ?
C13' H13C . 0.99 ?
C13' H13D . 0.99 ?
C14' H14C . 0.99 ?
C14' H14D . 0.99 ?
C15' C20' . 1.387(5) ?
C15' C16' . 1.403(5) ?
C16' C17' . 1.388(5) ?
C16' H16' . 0.95 ?
C17' C18' . 1.386(6) ?
C17' H17' . 0.95 ?
C18' C19' . 1.385(6) ?
C18' H18' . 0.95 ?
C19' C20' . 1.385(5) ?
C19' H19' . 0.95 ?
C20' H20' . 0.95 ?
C21' C26' . 1.378(6) ?
C21' C22' . 1.408(5) ?
C22' C23' . 1.388(6) ?
C22' H22' . 0.95 ?
C23' C24' . 1.381(6) ?
C23' H23' . 0.95 ?
C24' C25' . 1.377(6) ?
C24' H24' . 0.95 ?
C25' C26' . 1.382(6) ?
C25' H25' . 0.95 ?
C26' H26' . 0.95 ?
C27' C28' . 1.189(5) ?
C28' C29' . 1.391(6) ?
C29' C30' . 1.198(6) ?
C30' H30' . 0.95 ?
